data_7014620
loop_
_publ_author_name
'Willans, Charlotte E.'
'French, Sara'
'Anderson, Kirsty M.'
'Barbour, Leonard J.'
'Gertenbach, Jan-Andr\'e'
'Lloyd, Gareth O.'
'Dyer, Robert J.'
'Junk, Peter C.'
'Steed, Jonathan W.'

_publ_section_title
;
 Tripodal imidazole frameworks: Reversible vapour sorption both with
 and without significant structural changes.
;
_journal_issue 3
_journal_name_full 'Dalton transactions (Cambridge, England : 2003)'
_journal_page_first 573
_journal_page_last 582
_journal_paper_doi 10.1039/c0dt01011a
_journal_volume 40
_journal_year 2011
_chemical_formula_moiety 'C48 H42 Co N12, Cl2, H2O '
_chemical_formula_sum 'C48 H62 Cl2 Co N12 O'
_chemical_formula_weight 952.94
_chemical_name_systematic
;
?
;
_space_group_IT_number 176
_symmetry_cell_setting hexagonal
_symmetry_space_group_name_Hall '-P 6c'
_symmetry_space_group_name_H-M 'P 63/m'
_atom_sites_solution_hydrogens geom
_atom_sites_solution_primary direct
_atom_sites_solution_secondary difmap
_audit_creation_method SHELXL-97
_cell_angle_alpha 90.00
_cell_angle_beta 90.00
_cell_angle_gamma 120.00
_cell_formula_units_Z 1
_cell_length_a 10.4800(3)
_cell_length_b 10.4800(3)
_cell_length_c 17.8377(12)
_cell_measurement_reflns_used 999
_cell_measurement_temperature 120(2)
_cell_volume 1696.65(13)
_computing_cell_refinement SMART
_computing_data_collection SMART
_computing_data_reduction SAINT
_computing_molecular_graphics X-Seed
_computing_publication_material X-Seed
_computing_structure_refinement 'SHELXL-97 (Sheldrick, 1997)'
_computing_structure_solution 'SHELXS-97 (Sheldrick, 1990)'
_diffrn_ambient_temperature 120(2)
_diffrn_measured_fraction_theta_full 0.961
_diffrn_measured_fraction_theta_max 0.961
_diffrn_measurement_device_type 'SMART 6k'
_diffrn_radiation_monochromator graphite
_diffrn_radiation_source 'fine-focus sealed tube'
_diffrn_radiation_type MoK\a
_diffrn_radiation_wavelength 0.71073
_diffrn_reflns_av_R_equivalents 0.2153
_diffrn_reflns_av_sigmaI/netI 0.1814
_diffrn_reflns_limit_h_max 11
_diffrn_reflns_limit_h_min -12
_diffrn_reflns_limit_k_max 11
_diffrn_reflns_limit_k_min -10
_diffrn_reflns_limit_l_max 19
_diffrn_reflns_limit_l_min -20
_diffrn_reflns_number 8737
_diffrn_reflns_theta_full 24.97
_diffrn_reflns_theta_max 24.97
_diffrn_reflns_theta_min 2.52
_exptl_absorpt_coefficient_mu 0.366
_exptl_absorpt_correction_T_max 1.0000
_exptl_absorpt_correction_T_min 0.446063
_exptl_absorpt_correction_type multi-scan
_exptl_absorpt_process_details 'SADABS Blessing, Acta Cryst. A51 (1995) 33-38'
_exptl_crystal_colour blue-pink
_exptl_crystal_density_diffrn 0.9325
_exptl_crystal_density_method 'not measured'
_exptl_crystal_description block
_exptl_crystal_F_000 485
_exptl_crystal_size_max 0.20
_exptl_crystal_size_mid 0.10
_exptl_crystal_size_min 0.10
_refine_diff_density_max 0.610
_refine_diff_density_min -0.379
_refine_diff_density_rms 0.104
_refine_ls_extinction_method none
_refine_ls_goodness_of_fit_ref 1.201
_refine_ls_hydrogen_treatment constr
_refine_ls_matrix_type full
_refine_ls_number_parameters 87
_refine_ls_number_reflns 997
_refine_ls_number_restraints 78
_refine_ls_restrained_S_all 1.161
_refine_ls_R_factor_all 0.2316
_refine_ls_R_factor_gt 0.1289
_refine_ls_shift/su_max 0.000
_refine_ls_shift/su_mean 0.000
_refine_ls_structure_factor_coef Fsqd
_refine_ls_weighting_details 'calc w=1/[\s^2^(Fo^2^)+(0.2000P)^2^+0.0000P] where P=(Fo^2^+2Fc^2^)/3'
_refine_ls_weighting_scheme calc
_refine_ls_wR_factor_gt 0.3595
_refine_ls_wR_factor_ref 0.3939
_reflns_number_gt 450
_reflns_number_total 997
_reflns_threshold_expression >2sigma(I)
_cod_data_source_file C0DT01011A.TXT
_cod_data_source_block 07srv139
_cod_depositor_comments
;
The following automatic conversions were performed:
'_symmetry_cell_setting' value 'Hexagonal' changed to 'hexagonal'
according to '/home/saulius/struct/CIF-dictionaries/cif_core.dic'
dictionary named 'cif_core.dic' version 2.4.1 from 2010-06-29.

Automatic conversion script
Id: cif_fix_enum 1555 2011-01-17 13:19:09Z saulius 
;
_cod_original_sg_symbol_H-M P63/m
_cod_database_code 7014620

loop_
_symmetry_equiv_pos_as_xyz
'x, y, z'
'x-y, x, z+1/2'
'-y, x-y, z'
'-x, -y, z+1/2'
'-x+y, -x, z'
'y, -x+y, z+1/2'
'-x, -y, -z'
'-x+y, -x, -z-1/2'
'y, -x+y, -z'
'x, y, -z-1/2'
'x-y, x, -z'
'-y, x-y, -z-1/2'

loop_
_atom_site_label
_atom_site_type_symbol
_atom_site_fract_x
_atom_site_fract_y
_atom_site_fract_z
_atom_site_U_iso_or_equiv
_atom_site_adp_type
_atom_site_occupancy
_atom_site_symmetry_multiplicity
_atom_site_calc_flag
_atom_site_refinement_flags
_atom_site_disorder_assembly
_atom_site_disorder_group
Co1 Co 0.0000 0.0000 0.0000 0.0348(13) Uani 0.50 6 d SPU . 1
Cl1 Cl 0.0000 0.0000 0.3073(3) 0.068(2) Uani 0.50 3 d SPU . 2
O1 O 0.3333 -0.3333 0.2500 0.117(11) Uani 0.50 6 d SPU . .
N1 N 0.1819(11) 0.1628(11) 0.0670(5) 0.035(2) Uani 0.50 1 d PU . 1
C1 C 0.1922(15) 0.1753(15) 0.1400(8) 0.045(3) Uani 0.50 1 d PU . 1
H1 H 0.1154 0.1173 0.1743 0.054 Uiso 0.50 1 calc PR . 1
N2 N 0.3315(12) 0.2857(11) 0.1596(5) 0.040(3) Uani 0.50 1 d PU . 1
C2 C 0.3142(15) 0.2602(14) 0.0403(7) 0.041(3) Uani 0.50 1 d PU . 1
H2 H 0.3383 0.2709 -0.0116 0.050 Uiso 0.50 1 calc PR . 1
C3 C 0.4108(16) 0.3421(17) 0.0947(7) 0.051(4) Uani 0.50 1 d PU . 1
H3 H 0.5096 0.4200 0.0893 0.061 Uiso 0.50 1 calc PR . 1
C4 C 0.3851(13) 0.3228(14) 0.2500 0.066(3) Uani 1 2 d SU . 1
C5 C 0.5288(12) 0.3285(12) 0.2500 0.050(3) Uani 1 2 d SU . 1
C6 C 0.5328(10) 0.1970(10) 0.2500 0.044(2) Uani 1 2 d SU . 1
C7 C 0.3909(13) 0.0492(14) 0.2500 0.066(3) Uani 1 2 d SU . 1
C8 C 0.364(3) -0.025(2) 0.1684(10) 0.087(6) Uani 0.50 1 d PU . 1
H8A H 0.3488 0.0361 0.1318 0.131 Uiso 0.50 1 calc PR . 1
H8B H 0.2759 -0.1235 0.1697 0.131 Uiso 0.50 1 calc PR . 1
H8C H 0.4494 -0.0333 0.1538 0.131 Uiso 0.50 1 calc PR . 1

loop_
_atom_site_aniso_label
_atom_site_aniso_U_11
_atom_site_aniso_U_22
_atom_site_aniso_U_33
_atom_site_aniso_U_23
_atom_site_aniso_U_13
_atom_site_aniso_U_12
Co1 0.0393(17) 0.0393(17) 0.026(2) 0.000 0.000 0.0197(9)
Cl1 0.083(3) 0.083(3) 0.037(3) 0.000 0.000 0.0417(16)
O1 0.104(13) 0.104(13) 0.14(2) 0.000 0.000 0.052(7)
N1 0.037(6) 0.037(6) 0.031(5) 0.006(4) -0.001(4) 0.018(5)
C1 0.042(8) 0.042(8) 0.059(9) -0.012(6) 0.001(6) 0.026(7)
N2 0.038(6) 0.039(6) 0.038(5) -0.012(5) -0.008(5) 0.017(5)
C2 0.046(8) 0.041(8) 0.023(6) 0.002(5) -0.005(6) 0.011(6)
C3 0.043(8) 0.061(9) 0.047(8) -0.006(7) -0.003(7) 0.026(7)
C4 0.049(7) 0.076(8) 0.087(8) 0.000 0.000 0.041(6)
C5 0.062(7) 0.055(7) 0.038(5) 0.000 0.000 0.034(6)
C6 0.048(6) 0.038(6) 0.038(5) 0.000 0.000 0.016(5)
C7 0.057(7) 0.074(8) 0.067(7) 0.000 0.000 0.032(7)
C8 0.119(15) 0.067(11) 0.100(12) -0.039(9) -0.059(11) 0.064(11)

loop_
_atom_type_symbol
_atom_type_description
_atom_type_scat_dispersion_real
_atom_type_scat_dispersion_imag
_atom_type_scat_source
C C 0.0033 0.0016 'International Tables Vol C Tables 4.2.6.8 and 6.1.1.4'
H H 0.0000 0.0000 'International Tables Vol C Tables 4.2.6.8 and 6.1.1.4'
N N 0.0061 0.0033 'International Tables Vol C Tables 4.2.6.8 and 6.1.1.4'
Cl Cl 0.1484 0.1585 'International Tables Vol C Tables 4.2.6.8 and 6.1.1.4'
Co Co 0.3494 0.9721 'International Tables Vol C Tables 4.2.6.8 and 6.1.1.4'
O O 0.0106 0.0060 'International Tables Vol C Tables 4.2.6.8 and 6.1.1.4'

loop_
_geom_angle_atom_site_label_1
_geom_angle_atom_site_label_2
_geom_angle_atom_site_label_3
_geom_angle
_geom_angle_site_symmetry_1
_geom_angle_site_symmetry_3
_geom_angle_publ_flag
N1 Co1 N1 180.0(4) 7 . ?
N1 Co1 N1 87.3(3) 7 5 ?
N1 Co1 N1 92.7(3) . 5 ?
N1 Co1 N1 92.7(3) 7 9 ?
N1 Co1 N1 87.3(3) . 9 ?
N1 Co1 N1 87.3(3) 5 9 ?
N1 Co1 N1 92.7(3) 7 11 ?
N1 Co1 N1 87.3(3) . 11 ?
N1 Co1 N1 180.0(7) 5 11 ?
N1 Co1 N1 92.7(3) 9 11 ?
N1 Co1 N1 87.3(3) 7 3 ?
N1 Co1 N1 92.7(3) . 3 ?
N1 Co1 N1 92.7(3) 5 3 ?
N1 Co1 N1 180.0(6) 9 3 ?
N1 Co1 N1 87.3(3) 11 3 ?
C1 N1 C2 106.1(11) . . ?
C1 N1 Co1 128.5(9) . . ?
C2 N1 Co1 125.0(8) . . ?
N1 C1 N2 109.6(12) . . ?
C3 N2 C1 107.9(10) . . ?
C3 N2 C4 130.2(11) . . ?
C1 N2 C4 121.7(10) . . ?
N1 C2 C3 113.0(12) . . ?
C2 C3 N2 103.4(12) . . ?
C5 C4 N2 102.9(5) . . ?
C5 C4 N2 102.9(5) . 10_556 ?
N2 C4 N2 145.7(11) . 10_556 ?
C6 C5 C6 119.7(10) . 8_666 ?
C6 C5 C4 119.5(10) . . ?
C6 C5 C4 120.8(9) 8_666 . ?
C5 C6 C5 120.3(10) . 3_655 ?
C5 C6 C7 120.5(9) . . ?
C5 C6 C7 119.2(9) 3_655 . ?
C6 C7 C8 109.9(9) . . ?
C6 C7 C8 109.9(9) . 10_556 ?
C8 C7 C8 129.7(16) . 10_556 ?

loop_
_geom_bond_atom_site_label_1
_geom_bond_atom_site_label_2
_geom_bond_distance
_geom_bond_site_symmetry_2
_geom_bond_publ_flag
Co1 N1 2.173(10) 7 ?
Co1 N1 2.173(10) . ?
Co1 N1 2.173(10) 5 ?
Co1 N1 2.173(10) 9 ?
Co1 N1 2.173(10) 11 ?
Co1 N1 2.173(10) 3 ?
Cl1 Cl1 2.043(12) 8_556 ?
N1 C1 1.307(16) . ?
N1 C2 1.332(16) . ?
C1 N2 1.380(17) . ?
N2 C3 1.374(17) . ?
N2 C4 1.689(10) . ?
C2 C3 1.355(18) . ?
C4 C5 1.477(15) . ?
C4 N2 1.689(10) 10_556 ?
C5 C6 1.400(14) . ?
C5 C6 1.436(14) 8_666 ?
C6 C5 1.436(14) 3_655 ?
C6 C7 1.519(15) . ?
C7 C8 1.609(17) . ?
C7 C8 1.609(17) 10_556 ?
